data_2216604
loop_
_publ_author_name
'Wang, Pin-Liang'
'Zeng, Hai-Su'
'Wang, Hai-Bo'
'Wu, Wen-Yuan'

_publ_section_title
;
 5-Chloromethyl-3-(4-methylphenyl)-1,2,4-oxadiazole
;
_journal_coeditor_code KJ2072
_journal_issue 12
_journal_name_full 'Acta Crystallographica Section E'
_journal_page_first o4619
_journal_page_last o4619
_journal_paper_doi 10.1107/S1600536807056073
_journal_volume 63
_journal_year 2007
_chemical_formula_iupac 'C10 H9 Cl N2 O'
_chemical_formula_moiety 'C10 H9 Cl N2 O'
_chemical_formula_sum 'C10 H9 Cl N2 O'
_chemical_formula_weight 208.64
_chemical_name_systematic
;
5-Chloromethyl-3-(4-methylphenyl)-1,2,4-oxadiazole
;
_space_group_IT_number 15
_symmetry_cell_setting monoclinic
_symmetry_space_group_name_Hall '-C 2yc'
_symmetry_space_group_name_H-M 'C 1 2/c 1'
_atom_sites_solution_hydrogens geom
_atom_sites_solution_primary direct
_atom_sites_solution_secondary difmap
_audit_creation_method SHELXL-97
_cell_angle_alpha 90.00
_cell_angle_beta 122.83(3)
_cell_angle_gamma 90.00
_cell_formula_units_Z 8
_cell_length_a 25.462(5)
_cell_length_b 6.4040(13)
_cell_length_c 14.589(3)
_cell_measurement_reflns_used 25
_cell_measurement_temperature 293(2)
_cell_measurement_theta_max 13
_cell_measurement_theta_min 9
_cell_volume 1998.9(10)
_computing_cell_refinement 'CAD-4 Software (Enraf--Nonius, 1989)'
_computing_data_collection 'CAD-4 Software (Enraf--Nonius, 1989)'
_computing_data_reduction 'XCAD4 (Harms & Wocadlo, 1995)'
_computing_molecular_graphics 'SHELXTL (Siemens, 1996)'
_computing_publication_material 'SHELXL97 (Sheldrick, 1997)'
_computing_structure_refinement 'SHELXL97 (Sheldrick, 1997)'
_computing_structure_solution 'SHELXS97 (Sheldrick, 1997)'
_diffrn_ambient_temperature 293(2)
_diffrn_measured_fraction_theta_full 0.997
_diffrn_measured_fraction_theta_max 0.997
_diffrn_measurement_device_type 'Enraf--Nonius CAD-4'
_diffrn_measurement_method \w/2\q
_diffrn_radiation_monochromator graphite
_diffrn_radiation_source 'fine-focus sealed tube'
_diffrn_radiation_type MoK\a
_diffrn_radiation_wavelength 0.71073
_diffrn_reflns_av_R_equivalents 0.0411
_diffrn_reflns_av_sigmaI/netI 0.0371
_diffrn_reflns_limit_h_max 26
_diffrn_reflns_limit_h_min -31
_diffrn_reflns_limit_k_max 7
_diffrn_reflns_limit_k_min 0
_diffrn_reflns_limit_l_max 17
_diffrn_reflns_limit_l_min 0
_diffrn_reflns_number 2002
_diffrn_reflns_theta_full 26.02
_diffrn_reflns_theta_max 26.02
_diffrn_reflns_theta_min 1.90
_diffrn_standards_decay_% 0
_diffrn_standards_interval_count 200
_diffrn_standards_interval_time 2h
_diffrn_standards_number 3
_exptl_absorpt_coefficient_mu 0.348
_exptl_absorpt_correction_T_max 0.9660
_exptl_absorpt_correction_T_min 0.8732
_exptl_absorpt_correction_type psi-scan
_exptl_absorpt_process_details '(North <i>et al.</i>,  1968)'
_exptl_crystal_colour Colourless
_exptl_crystal_density_diffrn 1.387
_exptl_crystal_density_method 'not measured'
_exptl_crystal_description Block
_exptl_crystal_F_000 864
_exptl_crystal_size_max 0.40
_exptl_crystal_size_mid 0.10
_exptl_crystal_size_min 0.10
_refine_diff_density_max 0.282
_refine_diff_density_min -0.305
_refine_ls_extinction_method none
_refine_ls_goodness_of_fit_ref 1.024
_refine_ls_hydrogen_treatment constr
_refine_ls_matrix_type full
_refine_ls_number_parameters 127
_refine_ls_number_reflns 1959
_refine_ls_number_restraints 0
_refine_ls_restrained_S_all 1.024
_refine_ls_R_factor_all 0.0924
_refine_ls_R_factor_gt 0.0567
_refine_ls_shift/su_max 0.000
_refine_ls_shift/su_mean 0.000
_refine_ls_structure_factor_coef Fsqd
_refine_ls_weighting_details 'calc w=1/[\s^2^(Fo^2^)+(0.1000P)^2^+1.0000P] where P=(Fo^2^+2Fc^2^)/3'
_refine_ls_weighting_scheme calc
_refine_ls_wR_factor_gt 0.1512
_refine_ls_wR_factor_ref 0.1816
_reflns_number_gt 1259
_reflns_number_total 1959
_reflns_threshold_expression >2sigma(I)
_cod_data_source_file kj2072.cif
_cod_data_source_block I
_cod_depositor_comments
;
The following automatic conversions were performed:
'_symmetry_cell_setting' value 'Monoclinic' changed to 'monoclinic'
according to '/home/saulius/struct/CIF-dictionaries/cif_core.dic'
dictionary named 'cif_core.dic' version 2.4.1 from 2010-06-29.

Automatic conversion script
Id: cif_fix_enum 1527 2010-12-29 10:47:43Z saulius 

The following automatic conversions were performed:

'_symmetry_cell_setting' value 'Monoclinic' changed to 'monoclinic'
according to /home/saulius/struct/CIF-dictionaries/cif_core.dic
dictionary named 'cif_core.dic' version 2.4.1 from 2010-06-29.

Automatic conversion script
Id: cif_fix_values 1715 2011-07-08 13:25:40Z adriana 
;
_cod_original_cell_volume 1998.9(7)
_cod_original_sg_symbol_H-M 'C 2/c'
_cod_database_code 2216604
_cod_database_fobs_code 2216604

loop_
_symmetry_equiv_pos_as_xyz
'x, y, z'
'-x, y, -z+1/2'
'x+1/2, y+1/2, z'
'-x+1/2, y+1/2, -z+1/2'
'-x, -y, -z'
'x, -y, z-1/2'
'-x+1/2, -y+1/2, -z'
'x+1/2, -y+1/2, z-1/2'

loop_
_atom_site_type_symbol
_atom_site_label
_atom_site_fract_x
_atom_site_fract_y
_atom_site_fract_z
_atom_site_U_iso_or_equiv
_atom_site_adp_type
_atom_site_calc_flag
_atom_site_refinement_flags
_atom_site_occupancy
Cl Cl 0.02222(5) 0.14389(18) 0.38492(8) 0.0812(4) Uani d . 1
O O 0.08264(11) 0.5594(4) 0.5539(2) 0.0601(7) Uani d . 1
N N1 0.13240(13) 0.7029(4) 0.5847(3) 0.0609(8) Uani d . 1
N N2 0.16296(12) 0.3737(4) 0.5827(2) 0.0468(7) Uani d . 1
C C1 0.41839(18) 0.8720(6) 0.7058(3) 0.0729(11) Uani d . 1
H H1B 0.4470 0.7565 0.7324 0.109 Uiso calc R 1
H H1C 0.4341 0.9795 0.7603 0.109 Uiso calc R 1
H H1D 0.4141 0.9262 0.6407 0.109 Uiso calc R 1
C C2 0.35583(15) 0.7997(6) 0.6807(3) 0.0523(8) Uani d . 1
C C3 0.34571(16) 0.5951(5) 0.6953(3) 0.0562(9) Uani d . 1
H H3A 0.3785 0.5003 0.7223 0.067 Uiso calc R 1
C C4 0.28841(15) 0.5270(5) 0.6712(3) 0.0532(8) Uani d . 1
H H4A 0.2830 0.3877 0.6823 0.064 Uiso calc R 1
C C5 0.23873(15) 0.6639(5) 0.6305(2) 0.0449(7) Uani d . 1
C C6 0.24793(17) 0.8724(5) 0.6149(3) 0.0528(8) Uani d . 1
H H6A 0.2152 0.9675 0.5877 0.063 Uiso calc R 1
C C7 0.30605(18) 0.9360(5) 0.6403(3) 0.0572(9) Uani d . 1
H H7A 0.3119 1.0752 0.6299 0.069 Uiso calc R 1
C C8 0.17730(14) 0.5851(5) 0.5989(2) 0.0445(7) Uani d . 1
C C9 0.10588(16) 0.3704(5) 0.5555(2) 0.0470(8) Uani d . 1
C C10 0.06392(17) 0.1880(5) 0.5267(3) 0.0561(9) Uani d . 1
H H10A 0.0348 0.2134 0.5489 0.067 Uiso calc R 1
H H10B 0.0884 0.0652 0.5650 0.067 Uiso calc R 1

loop_
_atom_site_aniso_label
_atom_site_aniso_U_11
_atom_site_aniso_U_22
_atom_site_aniso_U_33
_atom_site_aniso_U_12
_atom_site_aniso_U_13
_atom_site_aniso_U_23
Cl 0.0833(8) 0.0822(8) 0.0651(6) -0.0317(6) 0.0317(5) -0.0112(5)
O 0.0480(13) 0.0442(13) 0.0893(18) 0.0034(11) 0.0381(13) -0.0040(12)
N1 0.0509(17) 0.0406(15) 0.090(2) -0.0009(13) 0.0376(16) -0.0041(14)
N2 0.0492(16) 0.0377(14) 0.0543(15) -0.0016(12) 0.0286(13) -0.0022(11)
C1 0.061(2) 0.083(3) 0.077(3) -0.018(2) 0.039(2) -0.009(2)
C2 0.052(2) 0.056(2) 0.0490(18) -0.0086(16) 0.0272(16) -0.0069(15)
C3 0.0445(18) 0.057(2) 0.060(2) 0.0084(16) 0.0232(16) 0.0049(16)
C4 0.0466(19) 0.0419(18) 0.064(2) 0.0008(15) 0.0258(16) 0.0029(15)
C5 0.0508(18) 0.0376(16) 0.0449(16) 0.0003(14) 0.0250(14) 0.0000(13)
C6 0.059(2) 0.0407(18) 0.060(2) 0.0054(15) 0.0329(17) -0.0006(15)
C7 0.069(2) 0.0417(18) 0.071(2) -0.0102(17) 0.0441(19) -0.0065(16)
C8 0.0460(18) 0.0393(17) 0.0467(17) 0.0028(14) 0.0241(14) 0.0009(12)
C9 0.0516(19) 0.0436(18) 0.0482(17) 0.0025(14) 0.0287(15) -0.0019(14)
C10 0.056(2) 0.0485(19) 0.068(2) -0.0053(16) 0.0358(17) 0.0027(16)

loop_
_atom_type_symbol
_atom_type_description
_atom_type_scat_dispersion_real
_atom_type_scat_dispersion_imag
_atom_type_scat_source
C C 0.0033 0.0016 'International Tables Vol C Tables 4.2.6.8 and 6.1.1.4'
H H 0.0000 0.0000 'International Tables Vol C Tables 4.2.6.8 and 6.1.1.4'
N N 0.0061 0.0033 'International Tables Vol C Tables 4.2.6.8 and 6.1.1.4'
O O 0.0106 0.0060 'International Tables Vol C Tables 4.2.6.8 and 6.1.1.4'
Cl Cl 0.1484 0.1585 'International Tables Vol C Tables 4.2.6.8 and 6.1.1.4'

loop_
_geom_angle_atom_site_label_1
_geom_angle_atom_site_label_2
_geom_angle_atom_site_label_3
_geom_angle
C9 O N1 105.5(2)
C8 N1 O 103.5(3)
C9 N2 C8 102.6(3)
C2 C1 H1B 109.5
C2 C1 H1C 109.5
H1B C1 H1C 109.5
C2 C1 H1D 109.5
H1B C1 H1D 109.5
H1C C1 H1D 109.5
C3 C2 C7 117.6(3)
C3 C2 C1 121.3(3)
C7 C2 C1 121.1(3)
C4 C3 C2 121.7(3)
C4 C3 H3A 119.1
C2 C3 H3A 119.1
C3 C4 C5 120.4(3)
C3 C4 H4A 119.8
C5 C4 H4A 119.8
C4 C5 C6 118.8(3)
C4 C5 C8 119.4(3)
C6 C5 C8 121.7(3)
C7 C6 C5 119.3(3)
C7 C6 H6A 120.3
C5 C6 H6A 120.3
C6 C7 C2 122.1(3)
C6 C7 H7A 118.9
C2 C7 H7A 118.9
N1 C8 N2 114.5(3)
N1 C8 C5 123.6(3)
N2 C8 C5 121.9(3)
N2 C9 O 113.9(3)
N2 C9 C10 128.5(3)
O C9 C10 117.6(3)
C9 C10 Cl 110.0(2)
C9 C10 H10A 109.7
Cl C10 H10A 109.7
C9 C10 H10B 109.7
Cl C10 H10B 109.7
H10A C10 H10B 108.2

loop_
_geom_bond_atom_site_label_1
_geom_bond_atom_site_label_2
_geom_bond_distance
Cl C10 1.761(4)
O C9 1.342(4)
O N1 1.426(4)
N1 C8 1.289(4)
N2 C9 1.282(4)
N2 C8 1.389(4)
C1 C2 1.501(5)
C1 H1B 0.9600
C1 H1C 0.9600
C1 H1D 0.9600
C2 C3 1.374(5)
C2 C7 1.380(5)
C3 C4 1.373(5)
C3 H3A 0.9300
C4 C5 1.381(4)
C4 H4A 0.9300
C5 C6 1.395(4)
C5 C8 1.460(5)
C6 C7 1.378(5)
C6 H6A 0.9300
C7 H7A 0.9300
C9 C10 1.482(4)
C10 H10A 0.9700
C10 H10B 0.9700

loop_
_geom_hbond_atom_site_label_D
_geom_hbond_atom_site_label_H
_geom_hbond_atom_site_label_A
_geom_hbond_site_symmetry_A
_geom_hbond_distance_DH
_geom_hbond_distance_HA
_geom_hbond_distance_DA
_geom_hbond_angle_DHA
_geom_hbond_publ_flag
C4 H4A N2 . 0.9300 2.5800 2.892(5) 100.00 n
C10 H10B N1 1_545 0.9700 2.5200 3.436(5) 157.00 y

loop_
_geom_torsion_atom_site_label_1
_geom_torsion_atom_site_label_2
_geom_torsion_atom_site_label_3
_geom_torsion_atom_site_label_4
_geom_torsion
C9 O N1 C8 0.8(3)
C7 C2 C3 C4 -0.1(5)
C1 C2 C3 C4 -179.1(3)
C2 C3 C4 C5 0.3(5)
C3 C4 C5 C6 -0.3(5)
C3 C4 C5 C8 176.1(3)
C4 C5 C6 C7 0.1(5)
C8 C5 C6 C7 -176.3(3)
C5 C6 C7 C2 0.1(5)
C3 C2 C7 C6 -0.1(5)
C1 C2 C7 C6 178.9(3)
O N1 C8 N2 -1.3(4)
O N1 C8 C5 179.3(3)
C9 N2 C8 N1 1.2(4)
C9 N2 C8 C5 -179.3(3)
C4 C5 C8 N1 163.2(3)
C6 C5 C8 N1 -20.5(5)
C4 C5 C8 N2 -16.2(5)
C6 C5 C8 N2 160.1(3)
C8 N2 C9 O -0.7(4)
C8 N2 C9 C10 179.5(3)
N1 O C9 N2 -0.1(4)
N1 O C9 C10 179.8(3)
N2 C9 C10 Cl -91.1(4)
O C9 C10 Cl 89.1(3)

loop_
_cod_related_entry_id
_cod_related_entry_database
_cod_related_entry_code
1 ChemSpider 2969103
